data_7159053
loop_
_publ_author_name
'Lin, Meng-Ling'
'Zheng, Ting'
'Liu, Hao'
'Wang, Ying-Xu'
'Dong, Lin'

_publ_section_title
;
 Three-component acyloxylation of diazo compounds with carboxylic acids
 and azadienes.
;
_journal_issue 5
_journal_name_full 'Organic &amp; biomolecular chemistry'
_journal_page_first 925
_journal_page_last 929
_journal_paper_doi 10.1039/d2ob02133a
_journal_volume 21
_journal_year 2023
_chemical_formula_moiety 'C31 H30 Br N O9 S'
_chemical_formula_sum 'C31 H30 Br N O9 S'
_chemical_formula_weight 672.53
_space_group_crystal_system monoclinic
_space_group_IT_number 14
_space_group_name_Hall '-P 2yn'
_space_group_name_H-M_alt 'P 1 21/n 1'
_atom_sites_solution_hydrogens mixed
_atom_sites_solution_primary dual
_audit_block_doi 10.5517/ccdc.csd.cc2cjspd
_audit_creation_date 2022-07-15
_audit_creation_method
;
Olex2 1.2
(compiled 2018.05.29 svn.r3508 for OlexSys, GUI svn.r5506)
;
_audit_update_record
;
2022-07-18 deposited with the CCDC.	2022-12-28 downloaded from the CCDC.
;
_cell_angle_alpha 90
_cell_angle_beta 93.9010(10)
_cell_angle_gamma 90
_cell_formula_units_Z 4
_cell_length_a 10.09350(10)
_cell_length_b 13.22240(10)
_cell_length_c 28.2845(2)
_cell_measurement_reflns_used 28767
_cell_measurement_temperature 298.3(3)
_cell_measurement_theta_max 76.7110
_cell_measurement_theta_min 3.1180
_cell_volume 3766.11(5)
_computing_cell_refinement 'CrysAlisPro 1.171.41.112a (Rigaku OD, 2021)'
_computing_data_collection 'CrysAlisPro 1.171.41.112a (Rigaku OD, 2021)'
_computing_data_reduction 'CrysAlisPro 1.171.41.112a (Rigaku OD, 2021)'
_computing_molecular_graphics 'Olex2 (Dolomanov et al., 2009)'
_computing_publication_material 'Olex2 (Dolomanov et al., 2009)'
_computing_structure_refinement 'ShelXL (Sheldrick, 2015)'
_computing_structure_solution 'ShelXT (Sheldrick, 2015)'
_diffrn_ambient_environment air
_diffrn_ambient_temperature 298.3(3)
_diffrn_detector 'Hybrid Pixel Array Detector'
_diffrn_detector_area_resol_mean 10.0000
_diffrn_detector_type HyPix
_diffrn_measured_fraction_theta_full 0.987
_diffrn_measured_fraction_theta_max 0.971
_diffrn_measurement_details
;
List of Runs (angles in degrees, time in seconds):

  # Type    Start    End  Width  t~exp~   \w     \q     \k     \f   Frames
#--------------------------------------------------------------------------
  1  \w    105.00 178.00   0.50    0.39    --  106.01  61.00 -30.00  146
  2  \w    109.00 142.00   0.50    0.39    --  106.01 103.00  22.00   66
  3  \w     93.00 173.00   0.50    0.39    --  106.01  45.00  90.00  160
  4  \w     97.00 153.00   0.50    0.39    --  106.01  30.00 120.00  112
  5  \w    -61.00 -26.00   0.50    0.10    --  -47.30  57.00 -60.00   70
  6  \w    -14.00  25.00   0.50    0.10    --  -47.30  57.00 -60.00   78
  7  \w    -14.00  19.00   0.50    0.10    --  -47.30  19.00 -90.00   66
  8  \w     -8.00  28.00   0.50    0.10    --   47.30 -37.00 -90.00   72
  9  \w    -27.00  27.00   0.50    0.10    --   47.30 -19.00 -60.00  108
 10  \w    -27.00  23.00   0.50    0.10    --   47.30 -19.00   0.00  100
 11  \w     64.00  97.00   0.50    0.39    --  106.01 -94.00  30.00   66
 12  \w     33.00 111.00   0.50    0.39    --  106.01-125.00 120.00  156
 13  \w     34.00  90.00   0.50    0.10    --   47.30-125.00 150.00  112
 14  \w     41.00 117.00   0.50    0.39    --  106.01-125.00  60.00  152
 15  \w     33.00  68.00   0.50    0.39    --  106.01-125.00 -90.00   70
 16  \w     66.00  92.00   0.50    0.39    --  106.01-103.00 -80.00   52
 17  \w     76.00 114.00   0.50    0.39    --  106.01-125.00 -90.00   76
 18  \w     35.00 116.00   0.50    0.39    --  106.01-125.00-150.00  162
 19  \w     34.00 106.00   0.50    0.39    --  106.01-125.00-180.00  144
 20  \w     10.00  55.00   0.50    0.10    --   47.30-103.00 -80.00   90
 21  \w     62.00 108.00   0.50    0.39    --  106.01 -77.00-150.00   92
 22  \w     33.00  71.00   0.50    0.39    --  106.01 -61.00-150.00   76
 23  \w     44.00  69.00   0.50    0.39    --  106.01 -61.00 -90.00   50
 24  \w     33.00  73.00   0.50    0.39    --  106.01 -61.00 -60.00   80
 25  \w     33.00  73.00   0.50    0.39    --  106.01 -61.00 -30.00   80
 26  \w     40.00  65.00   0.50    0.39    --  106.01 -61.00  60.00   50
 27  \w     34.00  59.00   0.50    0.39    --  106.01 -61.00  90.00   50
 28  \w     44.00  70.00   0.50    0.39    --  106.01 -61.00 150.00   52
 29  \w    -63.00 -29.00   0.50    0.39    -- -102.00  77.00 -60.00   68
 30  \w    -66.00 -33.00   0.50    0.39    -- -102.00  61.00 -60.00   66
 31  \w   -100.00 -74.00   0.50    0.39    -- -102.00 103.00  22.00   52
 32  \w   -115.00 -30.00   0.50    0.39    -- -102.00 125.00 -60.00  170
 33  \w    -67.00   9.00   0.50    0.10    --  -47.30 103.00  22.00  152
 34  \w    -69.00 -29.00   0.50    0.39    -- -102.00  61.00  90.00   80
 35  \w   -160.00-100.00   0.50    0.39    -- -102.00 -61.00 -60.00  120
 36  \w   -170.00-120.00   0.50    0.39    -- -102.00 -45.00-180.00  100
 37  \w   -172.00-131.00   0.50    0.39    -- -102.00 -45.00-150.00   82
 38  \w   -127.00 -89.00   0.50    0.39    -- -102.00 -45.00-150.00   76
 39  \w   -173.00 -91.00   0.50    0.39    -- -102.00 -45.00  90.00  164
 40  \w   -119.00 -77.00   0.50    0.10    --  -47.30-125.00  90.00   84
 41  \w   -120.00 -72.00   0.50    0.10    --  -47.30-125.00   0.00   96
 42  \w   -156.00-128.00   0.50    0.39    -- -102.00-103.00 -80.00   56
;
_diffrn_measurement_device 'four-circle diffractometer'
_diffrn_measurement_device_type 'XtaLAB Synergy R, DW system, HyPix'
_diffrn_measurement_method '\w scans'
_diffrn_orient_matrix_type 'CrysAlisPro convention (1999,Acta A55,543-557)'
_diffrn_orient_matrix_UB_11 0.0476143000
_diffrn_orient_matrix_UB_12 0.0976196000
_diffrn_orient_matrix_UB_13 -0.0232477000
_diffrn_orient_matrix_UB_21 0.1274562000
_diffrn_orient_matrix_UB_22 -0.0544596000
_diffrn_orient_matrix_UB_23 -0.0130046000
_diffrn_orient_matrix_UB_31 -0.0699575000
_diffrn_orient_matrix_UB_32 -0.0328025000
_diffrn_orient_matrix_UB_33 -0.0476592000
_diffrn_radiation_monochromator mirror
_diffrn_radiation_probe x-ray
_diffrn_radiation_type CuK\a
_diffrn_radiation_wavelength 1.54184
_diffrn_reflns_av_R_equivalents 0.0242
_diffrn_reflns_av_unetI/netI 0.0159
_diffrn_reflns_Laue_measured_fraction_full 0.987
_diffrn_reflns_Laue_measured_fraction_max 0.971
_diffrn_reflns_limit_h_max 12
_diffrn_reflns_limit_h_min -12
_diffrn_reflns_limit_k_max 15
_diffrn_reflns_limit_k_min -16
_diffrn_reflns_limit_l_max 31
_diffrn_reflns_limit_l_min -35
_diffrn_reflns_number 50245
_diffrn_reflns_point_group_measured_fraction_full 0.987
_diffrn_reflns_point_group_measured_fraction_max 0.971
_diffrn_reflns_theta_full 67.684
_diffrn_reflns_theta_max 76.886
_diffrn_reflns_theta_min 4.561
_diffrn_source 'Rotating-anode X-ray tube'
_diffrn_source_type 'Rigaku (Cu) X-ray Source'
_exptl_absorpt_coefficient_mu 2.388
_exptl_absorpt_correction_T_max 1.00000
_exptl_absorpt_correction_T_min 0.52897
_exptl_absorpt_correction_type multi-scan
_exptl_absorpt_process_details
;
CrysAlisPro 1.171.41.112a (Rigaku Oxford Diffraction, 2021)
Empirical absorption correction using spherical harmonics,
implemented in SCALE3 ABSPACK scaling algorithm.
;
_exptl_crystal_colour 'clear light colourless'
_exptl_crystal_colour_lustre clear
_exptl_crystal_colour_modifier light
_exptl_crystal_colour_primary colourless
_exptl_crystal_density_diffrn 1.186
_exptl_crystal_description block
_exptl_crystal_F_000 1384
_exptl_crystal_size_max 0.18
_exptl_crystal_size_mid 0.16
_exptl_crystal_size_min 0.15
_refine_diff_density_max 0.569
_refine_diff_density_min -0.708
_refine_diff_density_rms 0.043
_refine_ls_extinction_method none
_refine_ls_goodness_of_fit_ref 1.065
_refine_ls_hydrogen_treatment constr
_refine_ls_matrix_type full
_refine_ls_number_parameters 392
_refine_ls_number_reflns 7730
_refine_ls_number_restraints 0
_refine_ls_restrained_S_all 1.065
_refine_ls_R_factor_all 0.0441
_refine_ls_R_factor_gt 0.0410
_refine_ls_shift/su_max 0.002
_refine_ls_shift/su_mean 0.000
_refine_ls_structure_factor_coef Fsqd
_refine_ls_weighting_details 'w=1/[\s^2^(Fo^2^)+(0.0696P)^2^+0.7701P] where P=(Fo^2^+2Fc^2^)/3'
_refine_ls_weighting_scheme calc
_refine_ls_wR_factor_gt 0.1229
_refine_ls_wR_factor_ref 0.1258
_reflns_Friedel_coverage 0.000
_reflns_number_gt 6870
_reflns_number_total 7730
_reflns_threshold_expression 'I > 2\s(I)'
_cod_data_source_file d2ob02133a2.cif
_cod_data_source_block exp_2928_auto
_cod_depositor_comments 'Adding full bibliography for 7159053.cif.'
_cod_database_code 7159053
_shelx_shelxl_version_number 2014/7
_chemical_oxdiff_formula 'C1 H1 N1 O1 Br1 S1'
_shelx_space_group_comment
;
The symmetry employed for this shelxl refinement is uniquely defined
by the following loop, which should always be used as a source of
symmetry information in preference to the above space-group names.
They are only intended as comments.
;
_shelx_estimated_absorpt_t_max 0.716
_shelx_estimated_absorpt_t_min 0.673
_diffrn_oxdiff_digest_frames
;
011c5d593143d3a263ce936adbdbcaad770003821be
;
_reflns_odcompleteness_completeness 99.96
_reflns_odcompleteness_iscentric 1
_reflns_odcompleteness_theta 66.97
_olex2_refinement_description
;
1. Fixed Uiso
 At 1.2 times of:
  All C(H) groups, All C(H,H) groups, All N(H) groups
 At 1.5 times of:
  All C(H,H,H) groups
2.a Riding coordinates:
 N1(H1)
2.b Ternary CH refined with riding coordinates:
 C3(H3)
2.c Secondary CH2 refined with riding coordinates:
 C25(H25A,H25B), C28(H28A,H28B)
2.d Aromatic/amide H refined with riding coordinates:
 C11(H11), C13(H13), C15(H15), C16(H16), C17(H17), C18(H18), C19(H19),
 C21(H21), C22(H22), C23(H23), C26(H26), C29(H29)
2.e Idealised Me refined as rotating group:
 C24(H24A,H24B,H24C), C27(H27A,H27B,H27C), C30(H30A,H30B,H30C), C31(H31A,H31B,
 H31C)
;
_olex2_submission_special_instructions 'No special instructions were received'
_oxdiff_exptl_absorpt_empirical_details
;
Empirical correction (ABSPACK) includes:
- Absorption correction using spherical harmonics
- Frame scaling
;
_oxdiff_exptl_absorpt_empirical_full_max 1.751
_oxdiff_exptl_absorpt_empirical_full_min 0.827

loop_
_space_group_symop_operation_xyz
'x, y, z'
'-x+1/2, y+1/2, -z+1/2'
'-x, -y, -z'
'x-1/2, -y-1/2, z-1/2'

loop_
_atom_site_label
_atom_site_type_symbol
_atom_site_fract_x
_atom_site_fract_y
_atom_site_fract_z
_atom_site_U_iso_or_equiv
_atom_site_adp_type
_atom_site_occupancy
_atom_site_site_symmetry_order
_atom_site_calc_flag
_atom_site_refinement_flags_posn
_atom_site_refinement_flags_adp
_atom_site_refinement_flags_occupancy
_atom_site_disorder_assembly
_atom_site_disorder_group
Br1 Br 0.05559(3) 0.78571(3) 0.51219(2) 0.10571(14) Uani 1 1 d . . . . .
S1 S 0.46567(4) 0.73247(3) 0.23830(2) 0.05488(12) Uani 1 1 d . . . . .
O1 O 0.61185(10) 0.51785(9) 0.43260(4) 0.0501(2) Uani 1 1 d . . . . .
O2 O 0.61421(13) 0.74316(10) 0.40401(4) 0.0605(3) Uani 1 1 d . . . . .
O3 O 0.57118(16) 0.47833(10) 0.30993(4) 0.0677(3) Uani 1 1 d . . . . .
O4 O 0.63568(15) 0.36783(10) 0.36691(4) 0.0675(3) Uani 1 1 d . . . . .
N1 N 0.56765(13) 0.68454(11) 0.27942(5) 0.0513(3) Uani 1 1 d . . . . .
H1 H 0.5505 0.6213 0.2827 0.062 Uiso 1 1 d R . . . .
O5 O 0.48233(14) 0.83920(11) 0.23976(6) 0.0740(4) Uani 1 1 d . . . . .
O6 O 0.48918(15) 0.67764(14) 0.19633(5) 0.0754(4) Uani 1 1 d . . . . .
O7 O 0.78050(14) 0.55170(13) 0.38708(5) 0.0748(4) Uani 1 1 d . . . . .
O8 O 0.40799(14) 0.39909(12) 0.44578(5) 0.0721(4) Uani 1 1 d . . . . .
O9 O 0.32143(14) 0.42447(11) 0.37162(5) 0.0703(4) Uani 1 1 d . . . . .
C1 C 0.59297(16) 0.72905(12) 0.32457(6) 0.0502(3) Uani 1 1 d . . . . .
C2 C 0.35865(16) 0.64998(12) 0.41183(5) 0.0493(3) Uani 1 1 d . . . . .
C3 C 0.45623(16) 0.61129(12) 0.37690(5) 0.0473(3) Uani 1 1 d . . . . .
H3 H 0.4034 0.5983 0.3472 0.057 Uiso 1 1 calc R . . . .
C4 C 0.52002(16) 0.50857(12) 0.39204(5) 0.0476(3) Uani 1 1 d . . . . .
C5 C 0.55319(16) 0.69194(12) 0.36611(6) 0.0499(3) Uani 1 1 d . . . . .
C6 C 0.68359(18) 0.81064(13) 0.33597(7) 0.0586(4) Uani 1 1 d . . . . .
C7 C 0.58168(18) 0.45277(13) 0.35082(6) 0.0553(4) Uani 1 1 d . . . . .
C8 C 0.30288(16) 0.70290(13) 0.25275(6) 0.0524(4) Uani 1 1 d . . . . .
C9 C 0.41049(17) 0.43691(13) 0.40787(6) 0.0524(4) Uani 1 1 d . . . . .
C10 C 0.73982(17) 0.54232(15) 0.42553(7) 0.0588(4) Uani 1 1 d . . . . .
C11 C 0.39216(19) 0.66152(16) 0.45972(6) 0.0626(4) Uani 1 1 d . . . . .
H11 H 0.4764 0.6428 0.4720 0.075 Uiso 1 1 calc R . . . .
C12 C 0.69404(19) 0.81491(15) 0.38485(8) 0.0632(4) Uani 1 1 d . . . . .
C13 C 0.23192(19) 0.67743(17) 0.39455(7) 0.0652(5) Uani 1 1 d . . . . .
H13 H 0.2076 0.6694 0.3625 0.078 Uiso 1 1 calc R . . . .
C14 C 0.04599(18) 0.65054(18) 0.27235(7) 0.0669(5) Uani 1 1 d . . . . .
C15 C 0.7575(2) 0.87839(15) 0.31022(9) 0.0729(5) Uani 1 1 d . . . . .
H15 H 0.7518 0.8777 0.2773 0.088 Uiso 1 1 calc R . . . .
C16 C 0.3022(2) 0.70053(17) 0.48977(7) 0.0694(5) Uani 1 1 d . . . . .
H16 H 0.3254 0.7077 0.5220 0.083 Uiso 1 1 calc R . . . .
C17 C 0.2639(2) 0.60328(16) 0.25148(9) 0.0717(5) Uani 1 1 d . . . . .
H17 H 0.3236 0.5531 0.2440 0.086 Uiso 1 1 calc R . . . .
C18 C 0.2156(2) 0.77663(15) 0.26482(9) 0.0690(5) Uani 1 1 d . . . . .
H18 H 0.2419 0.8440 0.2664 0.083 Uiso 1 1 calc R . . . .
C19 C 0.1408(2) 0.7166(2) 0.42421(8) 0.0764(6) Uani 1 1 d . . . . .
H19 H 0.0558 0.7344 0.4124 0.092 Uiso 1 1 calc R . . . .
C20 C 0.1785(2) 0.72843(17) 0.47137(7) 0.0676(5) Uani 1 1 d . . . . .
C21 C 0.1366(2) 0.57793(17) 0.26135(9) 0.0752(5) Uani 1 1 d . . . . .
H21 H 0.1112 0.5103 0.2606 0.090 Uiso 1 1 calc R . . . .
C22 C 0.0879(2) 0.74954(18) 0.27453(10) 0.0779(6) Uani 1 1 d . . . . .
H22 H 0.0288 0.7995 0.2827 0.094 Uiso 1 1 calc R . . . .
C23 C 0.7757(3) 0.88200(19) 0.41076(10) 0.0841(6) Uani 1 1 d . . . . .
H23 H 0.7821 0.8825 0.4437 0.101 Uiso 1 1 calc R . . . .
C24 C 0.8183(2) 0.5538(2) 0.47165(9) 0.0865(7) Uani 1 1 d . . . . .
H24A H 0.7788 0.6052 0.4901 0.130 Uiso 1 1 calc GR . . . .
H24B H 0.9077 0.5729 0.4661 0.130 Uiso 1 1 calc GR . . . .
H24C H 0.8192 0.4908 0.4885 0.130 Uiso 1 1 calc GR . . . .
C25 C 0.6974(3) 0.30269(18) 0.33295(9) 0.0858(7) Uani 1 1 d . . . . .
H25A H 0.6384 0.2945 0.3047 0.103 Uiso 1 1 calc R . . . .
H25B H 0.7796 0.3327 0.3239 0.103 Uiso 1 1 calc R . . . .
C26 C 0.8388(3) 0.94604(19) 0.33524(13) 0.0907(8) Uani 1 1 d . . . . .
H26 H 0.8893 0.9913 0.3189 0.109 Uiso 1 1 calc R . . . .
C27 C -0.0933(2) 0.6203(3) 0.28299(12) 0.0981(8) Uani 1 1 d . . . . .
H27A H -0.1047 0.5490 0.2779 0.147 Uiso 1 1 calc GR . . . .
H27B H -0.1562 0.6566 0.2624 0.147 Uiso 1 1 calc GR . . . .
H27C H -0.1075 0.6363 0.3154 0.147 Uiso 1 1 calc GR . . . .
C28 C 0.2070(3) 0.3591(2) 0.37868(11) 0.0950(8) Uani 1 1 d . . . . .
H28A H 0.1901 0.3163 0.3511 0.114 Uiso 1 1 calc R . . . .
H28B H 0.2271 0.3158 0.4059 0.114 Uiso 1 1 calc R . . . .
C29 C 0.8470(3) 0.9480(2) 0.38441(13) 0.0969(8) Uani 1 1 d . . . . .
H29 H 0.9023 0.9952 0.4001 0.116 Uiso 1 1 calc R . . . .
C30 C 0.0892(3) 0.4181(3) 0.38618(14) 0.1185(11) Uani 1 1 d . . . . .
H30A H 0.0687 0.4606 0.3592 0.178 Uiso 1 1 calc GR . . . .
H30B H 0.1050 0.4593 0.4139 0.178 Uiso 1 1 calc GR . . . .
H30C H 0.0160 0.3734 0.3904 0.178 Uiso 1 1 calc GR . . . .
C31 C 0.7232(6) 0.2067(3) 0.35493(18) 0.1515(19) Uani 1 1 d . . . . .
H31A H 0.7727 0.1652 0.3345 0.227 Uiso 1 1 calc GR . . . .
H31B H 0.6407 0.1742 0.3604 0.227 Uiso 1 1 calc GR . . . .
H31C H 0.7738 0.2163 0.3846 0.227 Uiso 1 1 calc GR . . . .

loop_
_atom_site_aniso_label
_atom_site_aniso_U_11
_atom_site_aniso_U_22
_atom_site_aniso_U_33
_atom_site_aniso_U_23
_atom_site_aniso_U_13
_atom_site_aniso_U_12
Br1 0.08156(19) 0.1426(3) 0.0962(2) -0.02905(17) 0.02997(15) 0.02516(16)
S1 0.0497(2) 0.0642(2) 0.0512(2) 0.01438(17) 0.00658(16) 0.00511(17)
O1 0.0434(5) 0.0629(6) 0.0439(5) 0.0020(4) 0.0014(4) 0.0032(5)
O2 0.0636(7) 0.0627(7) 0.0545(6) -0.0051(5) -0.0010(5) -0.0024(6)
O3 0.0945(9) 0.0645(7) 0.0450(6) 0.0018(5) 0.0108(6) 0.0161(7)
O4 0.0883(9) 0.0594(7) 0.0565(7) 0.0049(5) 0.0162(6) 0.0230(6)
N1 0.0490(7) 0.0547(7) 0.0505(7) 0.0068(6) 0.0063(5) 0.0069(6)
O5 0.0666(8) 0.0643(8) 0.0905(10) 0.0297(7) 0.0014(7) -0.0012(6)
O6 0.0693(8) 0.1099(11) 0.0482(6) 0.0039(7) 0.0123(6) 0.0094(8)
O7 0.0571(7) 0.0997(11) 0.0692(8) 0.0131(7) 0.0171(6) 0.0048(7)
O8 0.0695(8) 0.0877(9) 0.0582(7) 0.0189(6) -0.0013(6) -0.0170(7)
O9 0.0694(8) 0.0778(8) 0.0611(7) 0.0018(6) -0.0136(6) -0.0151(7)
C1 0.0437(7) 0.0524(8) 0.0547(8) 0.0048(6) 0.0052(6) 0.0065(6)
C2 0.0489(8) 0.0537(8) 0.0456(7) 0.0019(6) 0.0050(6) 0.0045(6)
C3 0.0478(7) 0.0534(8) 0.0407(7) 0.0008(6) 0.0023(6) 0.0051(6)
C4 0.0489(7) 0.0543(8) 0.0394(7) 0.0012(6) 0.0010(6) 0.0033(6)
C5 0.0486(8) 0.0527(8) 0.0480(8) 0.0001(6) 0.0007(6) 0.0055(6)
C6 0.0498(9) 0.0524(9) 0.0742(11) 0.0031(8) 0.0084(8) 0.0042(7)
C7 0.0632(10) 0.0550(9) 0.0482(8) 0.0012(7) 0.0081(7) 0.0086(7)
C8 0.0458(8) 0.0584(9) 0.0533(8) 0.0061(7) 0.0040(6) 0.0063(7)
C9 0.0532(8) 0.0558(9) 0.0481(8) 0.0003(7) 0.0013(6) 0.0009(7)
C10 0.0472(8) 0.0668(10) 0.0626(10) 0.0061(8) 0.0050(7) 0.0048(7)
C11 0.0587(10) 0.0826(12) 0.0465(8) -0.0025(8) 0.0023(7) 0.0164(9)
C12 0.0551(9) 0.0576(10) 0.0764(12) -0.0048(8) 0.0012(8) 0.0012(8)
C13 0.0557(9) 0.0865(13) 0.0527(9) -0.0038(9) -0.0004(7) 0.0125(9)
C14 0.0491(9) 0.0854(13) 0.0664(10) 0.0102(9) 0.0049(8) 0.0034(9)
C15 0.0643(11) 0.0583(10) 0.0981(15) 0.0080(10) 0.0199(10) -0.0015(9)
C16 0.0711(12) 0.0873(13) 0.0503(9) -0.0069(9) 0.0087(8) 0.0144(10)
C17 0.0617(10) 0.0591(10) 0.0961(14) -0.0069(10) 0.0193(10) 0.0040(8)
C18 0.0586(10) 0.0581(10) 0.0908(14) 0.0027(9) 0.0098(10) 0.0098(8)
C19 0.0517(10) 0.1050(17) 0.0723(12) -0.0072(11) 0.0037(9) 0.0196(10)
C20 0.0602(10) 0.0786(12) 0.0660(11) -0.0083(9) 0.0179(9) 0.0097(9)
C21 0.0636(11) 0.0653(11) 0.0980(15) -0.0059(10) 0.0160(10) -0.0080(9)
C22 0.0555(11) 0.0760(13) 0.1036(16) 0.0014(12) 0.0153(10) 0.0187(10)
C23 0.0777(14) 0.0762(14) 0.0964(16) -0.0186(12) -0.0069(12) -0.0066(11)
C24 0.0563(11) 0.124(2) 0.0776(13) 0.0008(13) -0.0080(10) -0.0129(12)
C25 0.1102(19) 0.0749(13) 0.0754(13) -0.0032(10) 0.0294(13) 0.0314(13)
C26 0.0733(14) 0.0637(12) 0.136(2) 0.0005(13) 0.0167(14) -0.0132(10)
C27 0.0555(12) 0.122(2) 0.119(2) 0.0183(17) 0.0201(12) -0.0006(13)
C28 0.0893(17) 0.0897(16) 0.1017(18) 0.0047(14) -0.0247(14) -0.0342(14)
C29 0.0742(14) 0.0727(14) 0.143(3) -0.0183(15) 0.0007(15) -0.0163(11)
C30 0.0743(16) 0.149(3) 0.132(3) 0.015(2) 0.0072(16) -0.0233(18)
C31 0.214(5) 0.091(2) 0.160(3) 0.023(2) 0.092(3) 0.066(3)

loop_
_atom_type_symbol
_atom_type_description
_atom_type_scat_dispersion_real
_atom_type_scat_dispersion_imag
_atom_type_scat_source
C C 0.0181 0.0091 'International Tables Vol C Tables 4.2.6.8 and 6.1.1.4'
H H 0.0000 0.0000 'International Tables Vol C Tables 4.2.6.8 and 6.1.1.4'
Br Br -0.6763 1.2805 'International Tables Vol C Tables 4.2.6.8 and 6.1.1.4'
N N 0.0311 0.0180 'International Tables Vol C Tables 4.2.6.8 and 6.1.1.4'
O O 0.0492 0.0322 'International Tables Vol C Tables 4.2.6.8 and 6.1.1.4'
S S 0.3331 0.5567 'International Tables Vol C Tables 4.2.6.8 and 6.1.1.4'

loop_
_geom_angle_atom_site_label_1
_geom_angle_atom_site_label_2
_geom_angle_atom_site_label_3
_geom_angle
_geom_angle_site_symmetry_1
_geom_angle_site_symmetry_3
_geom_angle_publ_flag
N1 S1 C8 107.57(8) . . ?
O5 S1 N1 107.33(8) . . ?
O5 S1 O6 120.23(10) . . ?
O5 S1 C8 108.87(9) . . ?
O6 S1 N1 105.32(8) . . ?
O6 S1 C8 106.91(9) . . ?
C10 O1 C4 118.23(13) . . ?
C5 O2 C12 105.95(14) . . ?
C7 O4 C25 117.45(15) . . ?
S1 N1 H1 109.4 . . ?
C1 N1 S1 123.36(11) . . ?
C1 N1 H1 109.5 . . ?
C9 O9 C28 117.78(16) . . ?
N1 C1 C6 126.06(15) . . ?
C5 C1 N1 125.79(15) . . ?
C5 C1 C6 107.34(16) . . ?
C11 C2 C3 122.99(15) . . ?
C11 C2 C13 118.37(16) . . ?
C13 C2 C3 118.61(14) . . ?
C2 C3 H3 106.0 . . ?
C2 C3 C4 112.82(13) . . ?
C4 C3 H3 106.0 . . ?
C5 C3 C2 110.67(13) . . ?
C5 C3 H3 106.0 . . ?
C5 C3 C4 114.61(13) . . ?
O1 C4 C3 112.37(12) . . ?
O1 C4 C7 111.94(13) . . ?
O1 C4 C9 104.93(12) . . ?
C7 C4 C3 112.99(12) . . ?
C9 C4 C3 108.98(13) . . ?
C9 C4 C7 104.98(13) . . ?
O2 C5 C3 117.18(14) . . ?
C1 C5 O2 110.64(15) . . ?
C1 C5 C3 132.15(15) . . ?
C12 C6 C1 105.05(16) . . ?
C12 C6 C15 119.17(19) . . ?
C15 C6 C1 135.8(2) . . ?
O3 C7 O4 125.42(16) . . ?
O3 C7 C4 125.28(15) . . ?
O4 C7 C4 108.97(13) . . ?
C17 C8 S1 118.40(14) . . ?
C18 C8 S1 121.61(14) . . ?
C18 C8 C17 119.99(17) . . ?
O8 C9 O9 126.29(17) . . ?
O8 C9 C4 125.49(15) . . ?
O9 C9 C4 108.22(13) . . ?
O1 C10 C24 110.51(16) . . ?
O7 C10 O1 123.18(17) . . ?
O7 C10 C24 126.30(19) . . ?
C2 C11 H11 119.5 . . ?
C2 C11 C16 121.04(17) . . ?
C16 C11 H11 119.5 . . ?
O2 C12 C6 111.00(16) . . ?
O2 C12 C23 125.1(2) . . ?
C6 C12 C23 123.9(2) . . ?
C2 C13 H13 119.4 . . ?
C2 C13 C19 121.23(18) . . ?
C19 C13 H13 119.4 . . ?
C21 C14 C27 120.2(2) . . ?
C22 C14 C21 117.84(18) . . ?
C22 C14 C27 122.0(2) . . ?
C6 C15 H15 121.1 . . ?
C26 C15 C6 117.9(2) . . ?
C26 C15 H15 121.1 . . ?
C11 C16 H16 120.5 . . ?
C20 C16 C11 119.05(18) . . ?
C20 C16 H16 120.5 . . ?
C8 C17 H17 120.1 . . ?
C8 C17 C21 119.86(19) . . ?
C21 C17 H17 120.1 . . ?
C8 C18 H18 120.4 . . ?
C8 C18 C22 119.22(19) . . ?
C22 C18 H18 120.4 . . ?
C13 C19 H19 120.7 . . ?
C20 C19 C13 118.67(18) . . ?
C20 C19 H19 120.7 . . ?
C16 C20 Br1 119.35(15) . . ?
C16 C20 C19 121.62(18) . . ?
C19 C20 Br1 119.04(15) . . ?
C14 C21 H21 119.3 . . ?
C17 C21 C14 121.4(2) . . ?
C17 C21 H21 119.3 . . ?
C14 C22 C18 121.67(19) . . ?
C14 C22 H22 119.2 . . ?
C18 C22 H22 119.2 . . ?
C12 C23 H23 122.2 . . ?
C29 C23 C12 115.6(3) . . ?
C29 C23 H23 122.2 . . ?
C10 C24 H24A 109.5 . . ?
C10 C24 H24B 109.5 . . ?
C10 C24 H24C 109.5 . . ?
H24A C24 H24B 109.5 . . ?
H24A C24 H24C 109.5 . . ?
H24B C24 H24C 109.5 . . ?
O4 C25 H25A 110.1 . . ?
O4 C25 H25B 110.1 . . ?
H25A C25 H25B 108.4 . . ?
C31 C25 O4 108.1(2) . . ?
C31 C25 H25A 110.1 . . ?
C31 C25 H25B 110.1 . . ?
C15 C26 H26 119.3 . . ?
C15 C26 C29 121.3(2) . . ?
C29 C26 H26 119.3 . . ?
C14 C27 H27A 109.5 . . ?
C14 C27 H27B 109.5 . . ?
C14 C27 H27C 109.5 . . ?
H27A C27 H27B 109.5 . . ?
H27A C27 H27C 109.5 . . ?
H27B C27 H27C 109.5 . . ?
O9 C28 H28A 109.4 . . ?
O9 C28 H28B 109.4 . . ?
H28A C28 H28B 108.0 . . ?
C30 C28 O9 111.4(2) . . ?
C30 C28 H28A 109.4 . . ?
C30 C28 H28B 109.4 . . ?
C23 C29 C26 122.1(2) . . ?
C23 C29 H29 119.0 . . ?
C26 C29 H29 119.0 . . ?
C28 C30 H30A 109.5 . . ?
C28 C30 H30B 109.5 . . ?
C28 C30 H30C 109.5 . . ?
H30A C30 H30B 109.5 . . ?
H30A C30 H30C 109.5 . . ?
H30B C30 H30C 109.5 . . ?
C25 C31 H31A 109.5 . . ?
C25 C31 H31B 109.5 . . ?
C25 C31 H31C 109.5 . . ?
H31A C31 H31B 109.5 . . ?
H31A C31 H31C 109.5 . . ?
H31B C31 H31C 109.5 . . ?

loop_
_geom_bond_atom_site_label_1
_geom_bond_atom_site_label_2
_geom_bond_distance
_geom_bond_site_symmetry_2
_geom_bond_publ_flag
Br1 C20 1.9080(19) . ?
S1 N1 1.6282(14) . ?
S1 O5 1.4215(16) . ?
S1 O6 1.4246(15) . ?
S1 C8 1.7639(18) . ?
O1 C4 1.4301(18) . ?
O1 C10 1.359(2) . ?
O2 C5 1.377(2) . ?
O2 C12 1.379(2) . ?
O3 C7 1.203(2) . ?
O4 C7 1.316(2) . ?
O4 C25 1.461(2) . ?
N1 H1 0.8599 . ?
N1 C1 1.414(2) . ?
O7 C10 1.195(2) . ?
O8 C9 1.185(2) . ?
O9 C9 1.327(2) . ?
O9 C28 1.467(3) . ?
C1 C5 1.359(2) . ?
C1 C6 1.437(3) . ?
C2 C3 1.530(2) . ?
C2 C11 1.382(2) . ?
C2 C13 1.386(2) . ?
C3 H3 0.9800 . ?
C3 C4 1.551(2) . ?
C3 C5 1.493(2) . ?
C4 C7 1.546(2) . ?
C4 C9 1.545(2) . ?
C6 C12 1.381(3) . ?
C6 C15 1.401(3) . ?
C8 C17 1.374(3) . ?
C8 C18 1.373(3) . ?
C10 C24 1.487(3) . ?
C11 H11 0.9300 . ?
C11 C16 1.385(3) . ?
C12 C23 1.386(3) . ?
C13 H13 0.9300 . ?
C13 C19 1.387(3) . ?
C14 C21 1.376(3) . ?
C14 C22 1.376(3) . ?
C14 C27 1.511(3) . ?
C15 H15 0.9300 . ?
C15 C26 1.377(4) . ?
C16 H16 0.9300 . ?
C16 C20 1.371(3) . ?
C17 H17 0.9300 . ?
C17 C21 1.375(3) . ?
C18 H18 0.9300 . ?
C18 C22 1.383(3) . ?
C19 H19 0.9300 . ?
C19 C20 1.371(3) . ?
C21 H21 0.9300 . ?
C22 H22 0.9300 . ?
C23 H23 0.9300 . ?
C23 C29 1.381(4) . ?
C24 H24A 0.9600 . ?
C24 H24B 0.9600 . ?
C24 H24C 0.9600 . ?
C25 H25A 0.9700 . ?
C25 H25B 0.9700 . ?
C25 C31 1.429(4) . ?
C26 H26 0.9300 . ?
C26 C29 1.388(4) . ?
C27 H27A 0.9600 . ?
C27 H27B 0.9600 . ?
C27 H27C 0.9600 . ?
C28 H28A 0.9700 . ?
C28 H28B 0.9700 . ?
C28 C30 1.449(5) . ?
C29 H29 0.9300 . ?
C30 H30A 0.9600 . ?
C30 H30B 0.9600 . ?
C30 H30C 0.9600 . ?
C31 H31A 0.9600 . ?
C31 H31B 0.9600 . ?
C31 H31C 0.9600 . ?

loop_
_smtbx_masks_void_nr
_smtbx_masks_void_average_x
_smtbx_masks_void_average_y
_smtbx_masks_void_average_z
_smtbx_masks_void_volume
_smtbx_masks_void_count_electrons
_smtbx_masks_void_content
1 -0.494 0.000 0.500 450.1 96.4 ?
2 -0.384 0.500 0.000 450.1 96.4 ?
